data_8101278
loop_
_publ_author_name
'Zhou, Mei'
'Yu, Wen Tao'
'Xu, Dong'
'Guo, Shi Yi'
'Lu, Meng Kai'
'Yuan, Duo Rong'

_publ_section_title
;
Crystal structure of cadmium mercury tetrathiocyanate (glycol monomethyl 
ether), C~7~H~8~CdHgN~4~O~2~S~4~
;
_journal_issue 3
_journal_name_full 'Zeitschrift f\"ur Kristallographie - New Crystal Structures'
_journal_page_first 425
_journal_page_last 426
_journal_volume 215
_journal_year 2000
_chemical_formula_moiety 'C7 H8 Cd Hg N4 O2 S4'
_chemical_formula_sum 'C7 H8 Cd Hg N4 O2 S4'
_chemical_formula_weight 621.40
_space_group_IT_number 29
_symmetry_cell_setting orthorhombic
_symmetry_space_group_name_Hall 'P 2c -2ac'
_symmetry_space_group_name_H-M 'P c a 21'
_cell_angle_alpha 90.00
_cell_angle_beta 90.00
_cell_angle_gamma 90.00
_cell_formula_units_Z 4
_cell_length_a 16.4319(18)
_cell_length_b 7.3794(9)
_cell_length_c 13.4711(10)
_cell_measurement_temperature 293(2)
_cell_volume 1633.5(3)
_diffrn_ambient_temperature 293(2)
_exptl_crystal_density_diffrn 2.523
_cod_database_code 8101278

loop_
_symmetry_equiv_pos_as_xyz
'x, y, z'
'-x, -y, z+1/2'
'x+1/2, -y, z'
'-x+1/2, y, z+1/2'

loop_
_atom_site_label
_atom_site_type_symbol
_atom_site_fract_x
_atom_site_fract_y
_atom_site_fract_z
_atom_site_U_iso_or_equiv
_atom_site_adp_type
_atom_site_occupancy
_atom_site_symmetry_multiplicity
_atom_site_calc_flag
_atom_site_refinement_flags
_atom_site_disorder_assembly
_atom_site_disorder_group
_atom_site_Wyckoff_symbol
Hg1 Hg 0.75480(3) -0.36200(7) 0.50051(6) 0.0523(2) Uani 1 4 d . . . a
Cd1 Cd 0.53555(5) 0.14048(10) 0.74547(12) 0.0413(3) Uani 1 4 d . . . a
S1 S 0.8975(2) -0.4583(6) 0.4598(3) 0.0568(10) Uani 1 4 d . . . a
S2 S 0.7490(2) -0.3749(5) 0.6981(3) 0.0574(11) Uani 1 4 d . . . a
S3 S 0.6432(2) -0.5607(5) 0.4403(3) 0.0507(8) Uani 1 4 d . . . a
S4 S 0.7415(2) -0.0222(6) 0.4782(3) 0.0643(13) Uani 1 4 d . . . a
O1 O 0.4427(6) -0.1062(12) 0.7464(15) 0.061(3) Uani 1 4 d . . . a
O2 O 0.5895(6) -0.0923(12) 0.6450(9) 0.061(3) Uani 1 4 d . . . a
H2A H 0.6281 -0.1383 0.6741 0.073 Uiso 1 4 calc R . . a
N1 N 0.4699(7) 0.245(2) 0.6058(11) 0.064(3) Uani 1 4 d . . . a
N2 N 0.4470(6) 0.2962(18) 0.8394(11) 0.059(3) Uani 1 4 d . . . a
N3 N 0.6364(8) 0.3443(17) 0.7197(10) 0.062(3) Uani 1 4 d . . . a
N4 N 0.6132(9) 0.0289(17) 0.8714(11) 0.069(4) Uani 1 4 d . . . a
C1 C 0.4398(6) 0.3293(17) 0.5455(11) 0.045(3) Uani 1 4 d . . . a
C2 C 0.4084(7) 0.4023(17) 0.8817(11) 0.045(3) Uani 1 4 d . . . a
C3 C 0.6841(8) 0.4547(17) 0.7101(10) 0.047(3) Uani 1 4 d . . . a
C4 C 0.6738(9) 0.0055(18) 0.9138(11) 0.052(3) Uani 1 4 d . . . a
C5 C 0.3612(10) -0.085(2) 0.7246(17) 0.084(7) Uani 1 4 d . . . a
H5A H 0.3342 -0.1996 0.7296 0.126 Uiso 1 4 calc R . . a
H5B H 0.3556 -0.0385 0.6583 0.126 Uiso 1 4 calc R . . a
H5C H 0.3373 -0.0010 0.7707 0.126 Uiso 1 4 calc R . . a
C6 C 0.4790(13) -0.264(2) 0.7052(17) 0.095(7) Uani 1 4 d . . . a
H6A H 0.5107 -0.3243 0.7563 0.114 Uiso 1 4 calc R . . a
H6B H 0.4363 -0.3471 0.6848 0.114 Uiso 1 4 calc R . . a
C7 C 0.5296(9) -0.230(3) 0.6236(17) 0.081(6) Uani 1 4 d . . . a
H7A H 0.4966 -0.1906 0.5679 0.097 Uiso 1 4 calc R . . a
H7B H 0.5572 -0.3406 0.6045 0.097 Uiso 1 4 calc R . . a

loop_
_atom_site_aniso_label
_atom_site_aniso_U_11
_atom_site_aniso_U_22
_atom_site_aniso_U_33
_atom_site_aniso_U_23
_atom_site_aniso_U_13
_atom_site_aniso_U_12
Hg1 0.0371(3) 0.0619(4) 0.0580(4) 0.0152(4) -0.0038(3) -0.0066(2)
Cd1 0.0378(4) 0.0383(4) 0.0478(5) 0.0019(6) -0.0008(5) 0.0018(3)
S1 0.0452(15) 0.066(2) 0.059(2) -0.022(2) -0.0056(16) 0.0091(16)
S2 0.059(2) 0.071(3) 0.042(2) 0.0066(18) -0.0062(15) -0.0223(18)
S3 0.0528(16) 0.0423(17) 0.057(2) 0.0079(18) -0.0089(16) -0.0042(14)
S4 0.0622(19) 0.056(2) 0.075(3) 0.0201(19) 0.0170(19) 0.0096(17)
O1 0.045(5) 0.053(5) 0.084(9) -0.020(8) 0.017(8) -0.010(4)
O2 0.058(5) 0.050(5) 0.074(7) -0.006(5) 0.014(5) 0.009(4)
N1 0.054(7) 0.079(9) 0.059(8) 0.014(8) -0.004(6) 0.012(7)
N2 0.044(5) 0.062(7) 0.072(10) -0.024(7) -0.002(6) 0.011(5)
N3 0.061(7) 0.068(7) 0.058(8) 0.020(7) -0.004(6) -0.022(6)
N4 0.093(9) 0.050(7) 0.063(8) 0.005(7) -0.031(8) 0.008(7)
C1 0.027(5) 0.053(7) 0.054(7) 0.002(7) 0.001(5) 0.000(5)
C2 0.041(6) 0.051(7) 0.044(7) 0.006(7) 0.003(6) -0.011(5)
C3 0.050(6) 0.049(7) 0.040(6) 0.004(6) -0.003(6) 0.005(6)
C4 0.071(8) 0.037(6) 0.049(8) 0.012(6) -0.006(7) -0.002(6)
C5 0.074(10) 0.066(9) 0.11(2) 0.004(11) -0.009(10) -0.022(8)
C6 0.144(18) 0.055(9) 0.086(13) -0.019(10) 0.048(13) -0.052(11)
C7 0.059(9) 0.078(11) 0.105(16) -0.043(12) -0.002(9) 0.005(8)

loop_
_geom_bond_atom_site_label_1
_geom_bond_atom_site_label_2
_geom_bond_distance
_geom_bond_site_symmetry_2
_geom_bond_publ_flag
Hg1 S3 2.485(3) . ?
Hg1 S1 2.510(3) . ?
Hg1 S4 2.535(4) . ?
Hg1 S2 2.665(4) . ?
Cd1 N2 2.245(12) . ?
Cd1 N3 2.264(12) . ?
Cd1 N4 2.277(13) . ?
Cd1 N1 2.301(13) . ?
Cd1 O2 2.360(10) . ?
Cd1 O1 2.376(9) . ?
S1 C1 1.650(14) 3 ?
S2 C3 1.656(14) 1_545 ?
S3 C2 1.646(14) 2_654 ?
S4 C4 1.651(14) 4_654 ?
O1 C5 1.38(2) . ?
O1 C6 1.42(2) . ?
O2 C7 1.44(2) . ?
N1 C1 1.138(18) . ?
N2 C2 1.157(17) . ?
N3 C3 1.138(17) . ?
N4 C4 1.161(17) . ?
C1 S1 1.650(14) 3_455 ?
C2 S3 1.646(14) 2_655 ?
C3 S2 1.656(14) 1_565 ?
C4 S4 1.651(14) 4_655 ?
C6 C7 1.40(3) . ?
